data_2202663
loop_
_publ_author_name
'Ju-Lan Zeng'
'Yi-Min Jiang'
'Kai-Bei Yu'

_publ_section_title
;
 A new one-dimensional coordination polymer:
 {[Cu(C~10~H~9~NO~5~S)(H~2~O)]&#x00B7;H~2~O}~<i>n~</i>
;
_journal_issue 12
_journal_name_full 'Acta Crystallographica Section E'
_journal_page_first m1137
_journal_page_last m1139
_journal_paper_doi 10.1107/S1600536803025649
_journal_volume 59
_journal_year 2003
_chemical_formula_iupac '[Cu (C10 H11 N O5 S) (H2 O)], H2 O'
_chemical_formula_moiety 'C10 H11 Cu N O6 S, H2 O'
_chemical_formula_sum 'C10 H13 Cu N O7 S'
_chemical_formula_weight 354.81
_chemical_name_systematic
;catena-poly[[copper(II)-\m-2-{[(E)-(5-formyl-2-oxidophenyl)methylidene]amino}-
1-ethanesulfonato(2-)]
 monohydrate]
;
_space_group_IT_number 14
_symmetry_cell_setting monoclinic
_symmetry_space_group_name_Hall '-P 2ybc'
_symmetry_space_group_name_H-M 'P 1 21/c 1'
_atom_sites_solution_hydrogens geom
_atom_sites_solution_primary direct
_atom_sites_solution_secondary difmap
_cell_angle_alpha 90.00
_cell_angle_beta 115.690(10)
_cell_angle_gamma 90.00
_cell_formula_units_Z 4
_cell_length_a 8.589(2)
_cell_length_b 17.585(2)
_cell_length_c 9.479(2)
_cell_measurement_reflns_used 33
_cell_measurement_temperature 291(2)
_cell_measurement_theta_max 15.28
_cell_measurement_theta_min 3.50
_cell_volume 1290.2(4)
_computing_cell_refinement XSCANS
_computing_data_collection 'XSCANS (Siemens, 1994)'
_computing_data_reduction 'SHELXTL (Siemens, 1994)'
_computing_molecular_graphics SHELXTL
_computing_publication_material SHELXTL
_computing_structure_refinement 'SHELXL97 (Sheldrick, 1997)'
_computing_structure_solution 'SHELXS97 (Sheldrick, 1997)'
_diffrn_ambient_temperature 291(2)
_diffrn_measured_fraction_theta_full 1.000
_diffrn_measured_fraction_theta_max 1.000
_diffrn_measurement_device_type 'Siemens P4'
_diffrn_measurement_method \w
_diffrn_radiation_monochromator graphite
_diffrn_radiation_source 'normal-focus sealed tube'
_diffrn_radiation_type MoK\a
_diffrn_radiation_wavelength 0.71073
_diffrn_reflns_av_R_equivalents 0.0141
_diffrn_reflns_av_sigmaI/netI 0.0305
_diffrn_reflns_limit_h_max 10
_diffrn_reflns_limit_h_min 0
_diffrn_reflns_limit_k_max 21
_diffrn_reflns_limit_k_min 0
_diffrn_reflns_limit_l_max 10
_diffrn_reflns_limit_l_min -11
_diffrn_reflns_number 2761
_diffrn_reflns_theta_full 25.50
_diffrn_reflns_theta_max 25.50
_diffrn_reflns_theta_min 2.32
_diffrn_standards_decay_% 5.21
_diffrn_standards_interval_count 97
_diffrn_standards_number 3
_exptl_absorpt_coefficient_mu 1.886
_exptl_absorpt_correction_T_max 0.686
_exptl_absorpt_correction_T_min 0.405
_exptl_absorpt_correction_type multi-scan
_exptl_absorpt_process_details '(SADABS; Sheldrick, 1996)'
_exptl_crystal_colour green
_exptl_crystal_density_diffrn 1.827
_exptl_crystal_density_method 'not measured'
_exptl_crystal_description plate-like
_exptl_crystal_F_000 724
_exptl_crystal_size_max 0.58
_exptl_crystal_size_mid 0.46
_exptl_crystal_size_min 0.20
_refine_diff_density_max 0.343
_refine_diff_density_min -0.263
_refine_ls_extinction_coef 0.0077(7)
_refine_ls_extinction_expression Fc^*^=kFc[1+0.001xFc^2^\l^3^/sin(2\q)]^-1/4^
_refine_ls_extinction_method SHELXL97
_refine_ls_goodness_of_fit_ref 1.036
_refine_ls_hydrogen_treatment mixed
_refine_ls_matrix_type full
_refine_ls_number_parameters 202
_refine_ls_number_reflns 2409
_refine_ls_number_restraints 4
_refine_ls_restrained_S_all 1.036
_refine_ls_R_factor_all 0.0395
_refine_ls_R_factor_gt 0.0294
_refine_ls_shift/su_max 0.001
_refine_ls_shift/su_mean 0.000
_refine_ls_structure_factor_coef Fsqd
_refine_ls_weighting_details 'calc w = 1/[\s^2^(Fo^2^)+(0.0403P)^2^] where P = (Fo^2^+2Fc^2^)/3'
_refine_ls_weighting_scheme calc
_refine_ls_wR_factor_gt 0.0700
_refine_ls_wR_factor_ref 0.0726
_reflns_number_gt 1963
_reflns_number_total 2409
_reflns_threshold_expression I>2\s(I)
_cod_data_source_file hg6004.cif
_cod_data_source_block I
_cod_depositor_comments
;
The following automatic conversions were performed:
'_symmetry_cell_setting' value 'Monoclinic' changed to 'monoclinic'
according to '/home/saulius/struct/CIF-dictionaries/cif_core.dic'
dictionary named 'cif_core.dic' version 2.4.1 from 2010-06-29.

Automatic conversion script
Id: cif_fix_enum 1527 2010-12-29 10:47:43Z saulius 

The following automatic conversions were performed:

'_symmetry_cell_setting' value 'Monoclinic' changed to 'monoclinic'
according to /home/saulius/struct/CIF-dictionaries/cif_core.dic
dictionary named 'cif_core.dic' version 2.4.1 from 2010-06-29.

Automatic conversion script
Id: cif_fix_values 1715 2011-07-08 13:25:40Z adriana 
;
_cod_original_cell_volume 1290.1(4)
_cod_original_sg_symbol_H-M 'P 21/c'
_cod_database_code 2202663
_cod_database_fobs_code 2202663

loop_
_symmetry_equiv_pos_as_xyz
'x, y, z'
'-x, y+1/2, -z+1/2'
'-x, -y, -z'
'x, -y-1/2, z-1/2'

loop_
_atom_site_label
_atom_site_fract_x
_atom_site_fract_y
_atom_site_fract_z
_atom_site_U_iso_or_equiv
_atom_site_adp_type
_atom_site_calc_flag
_atom_site_refinement_flags
_atom_site_occupancy
_atom_site_disorder_assembly
_atom_site_disorder_group
_atom_site_type_symbol
Cu 0.68077(4) 0.294499(17) 0.27034(4) 0.02613(13) Uani d . 1 . . Cu
S 0.85727(9) 0.43945(4) 0.20767(9) 0.03339(19) Uani d . 1 . . S
O1 0.8224(3) 0.35685(10) 0.2007(2) 0.0385(5) Uani d . 1 . . O
O2 0.7577(3) 0.47527(11) 0.0596(3) 0.0487(6) Uani d . 1 . . O
O3 1.0411(3) 0.45376(12) 0.2727(3) 0.0549(6) Uani d . 1 . . O
O4 0.5705(2) 0.21826(10) 0.3327(2) 0.0320(4) Uani d . 1 . . O
O5 -0.0095(3) 0.29446(12) 0.5598(3) 0.0448(5) Uani d . 1 . . O
O6 0.7792(3) 0.21035(11) 0.2050(3) 0.0385(5) Uani d D 1 . . O
O7 0.7509(4) 0.06476(14) 0.2639(4) 0.0587(7) Uani d D 1 . . O
N 0.5678(3) 0.37876(12) 0.3250(3) 0.0287(5) Uani d . 1 . . N
C1 0.7845(4) 0.47539(16) 0.3418(4) 0.0401(7) Uani d . 1 . . C
H1A 0.8523 0.4531 0.4440 0.048 Uiso calc R 1 . . H
H1B 0.8022 0.5300 0.3509 0.048 Uiso calc R 1 . . H
C2 0.5969(4) 0.45848(15) 0.2926(4) 0.0397(7) Uani d . 1 . . C
H2A 0.5529 0.4922 0.3478 0.048 Uiso calc R 1 . . H
H2B 0.5329 0.4684 0.1814 0.048 Uiso calc R 1 . . H
C3 0.4524(3) 0.36867(14) 0.3751(3) 0.0303(6) Uani d . 1 . . C
H3 0.4038 0.4124 0.3944 0.036 Uiso calc R 1 . . H
C4 0.3896(3) 0.29738(14) 0.4049(3) 0.0267(6) Uani d . 1 . . C
C5 0.4535(3) 0.22545(14) 0.3831(3) 0.0260(6) Uani d . 1 . . C
C6 0.3852(4) 0.15931(15) 0.4196(3) 0.0335(6) Uani d . 1 . . C
H6 0.4271 0.1119 0.4092 0.040 Uiso calc R 1 . . H
C7 0.2590(3) 0.16365(15) 0.4698(3) 0.0321(6) Uani d . 1 . . C
H7 0.2142 0.1191 0.4906 0.039 Uiso calc R 1 . . H
C8 0.1947(3) 0.23476(16) 0.4908(3) 0.0286(6) Uani d . 1 . . C
C9 0.2622(3) 0.29984(15) 0.4583(3) 0.0293(6) Uani d . 1 . . C
H9 0.2214 0.3468 0.4726 0.035 Uiso calc R 1 . . H
C10 0.0592(4) 0.23707(18) 0.5443(3) 0.0354(7) Uani d . 1 . . C
H7B 0.832(5) 0.040(3) 0.267(6) 0.16(3) Uiso d D 1 . . H
H7A 0.765(6) 0.063(2) 0.355(2) 0.083(16) Uiso d D 1 . . H
H6B 0.843(4) 0.2100(18) 0.163(4) 0.056(11) Uiso d D 1 . . H
H6A 0.767(4) 0.1659(8) 0.222(3) 0.048(10) Uiso d D 1 . . H
H10 0.016(4) 0.1875(16) 0.572(3) 0.045(9) Uiso d . 1 . . H

loop_
_atom_site_aniso_label
_atom_site_aniso_U_11
_atom_site_aniso_U_22
_atom_site_aniso_U_33
_atom_site_aniso_U_12
_atom_site_aniso_U_13
_atom_site_aniso_U_23
Cu 0.0272(2) 0.02503(18) 0.0364(2) 0.00109(14) 0.02341(16) 0.00048(14)
S 0.0346(4) 0.0281(4) 0.0488(4) -0.0020(3) 0.0287(4) 0.0030(3)
O1 0.0482(13) 0.0283(10) 0.0613(14) -0.0010(9) 0.0447(12) 0.0002(9)
O2 0.0630(15) 0.0427(12) 0.0497(13) 0.0074(11) 0.0332(12) 0.0081(10)
O3 0.0409(14) 0.0473(13) 0.0847(18) -0.0062(11) 0.0349(13) 0.0080(12)
O4 0.0343(11) 0.0287(10) 0.0484(12) 0.0046(8) 0.0324(10) 0.0039(8)
O5 0.0434(12) 0.0540(13) 0.0565(14) 0.0053(10) 0.0399(11) 0.0046(11)
O6 0.0489(13) 0.0275(11) 0.0643(15) 0.0011(9) 0.0481(12) -0.0002(10)
O7 0.078(2) 0.0393(13) 0.086(2) 0.0122(13) 0.0613(18) 0.0101(14)
N 0.0303(13) 0.0256(11) 0.0400(13) -0.0005(9) 0.0244(11) -0.0012(10)
C1 0.0447(19) 0.0337(15) 0.0527(19) -0.0076(14) 0.0313(16) -0.0041(14)
C2 0.0456(19) 0.0272(15) 0.061(2) 0.0000(13) 0.0368(17) -0.0034(13)
C3 0.0333(15) 0.0282(14) 0.0386(16) 0.0046(12) 0.0242(14) -0.0012(12)
C4 0.0232(13) 0.0332(14) 0.0280(14) 0.0009(11) 0.0151(12) 0.0004(11)
C5 0.0226(14) 0.0309(14) 0.0284(14) 0.0031(11) 0.0146(12) 0.0016(11)
C6 0.0350(16) 0.0303(14) 0.0439(17) 0.0039(12) 0.0252(14) 0.0025(12)
C7 0.0297(15) 0.0333(15) 0.0395(16) -0.0033(12) 0.0207(13) 0.0043(12)
C8 0.0224(14) 0.0408(15) 0.0279(14) 0.0002(12) 0.0159(12) 0.0035(12)
C9 0.0265(14) 0.0358(15) 0.0323(14) 0.0051(12) 0.0189(12) -0.0008(12)
C10 0.0280(16) 0.0493(17) 0.0361(16) -0.0006(14) 0.0207(14) 0.0031(14)

loop_
_atom_type_symbol
_atom_type_description
_atom_type_scat_dispersion_real
_atom_type_scat_dispersion_imag
_atom_type_scat_source
C C 0.0033 0.0016 'International Tables Vol C Tables 4.2.6.8 and 6.1.1.4'
H H 0.0000 0.0000 'International Tables Vol C Tables 4.2.6.8 and 6.1.1.4'
N N 0.0061 0.0033 'International Tables Vol C Tables 4.2.6.8 and 6.1.1.4'
O O 0.0106 0.0060 'International Tables Vol C Tables 4.2.6.8 and 6.1.1.4'
S S 0.1246 0.1234 'International Tables Vol C Tables 4.2.6.8 and 6.1.1.4'
Cu Cu 0.3201 1.2651 'International Tables Vol C Tables 4.2.6.8 and 6.1.1.4'

loop_
_geom_angle_atom_site_label_1
_geom_angle_atom_site_label_2
_geom_angle_atom_site_label_3
_geom_angle_site_symmetry_3
_geom_angle
_geom_angle_publ_flag
O4 Cu O6 . 84.54(8) yes
O4 Cu O1 . 168.50(8) yes
O6 Cu O1 . 84.18(8) yes
O4 Cu N . 94.68(8) yes
O6 Cu N . 176.48(10) yes
O1 Cu N . 96.72(8) yes
O4 Cu O5 1_655 94.80(8) yes
O6 Cu O5 1_655 87.34(8) yes
O1 Cu O5 1_655 82.43(8) yes
N Cu O5 1_655 96.16(8) yes
O2 S O3 . 114.73(14) ?
O2 S O1 . 111.37(13) ?
O3 S O1 . 110.65(12) ?
O2 S C1 . 107.55(14) ?
O3 S C1 . 107.06(14) ?
O1 S C1 . 104.86(12) ?
S O1 Cu . 132.87(12) ?
C5 O4 Cu . 128.71(16) ?
Cu O6 H6B . 131(2) ?
Cu O6 H6A . 124(2) ?
H6B O6 H6A . 105(3) ?
H7B O7 H7A . 102(5) ?
C3 N C2 . 115.7(2) ?
C3 N Cu . 122.92(18) ?
C2 N Cu . 120.96(16) ?
C2 C1 S . 112.0(2) ?
C2 C1 H1A . 109.2 ?
S C1 H1A . 109.2 ?
C2 C1 H1B . 109.2 ?
S C1 H1B . 109.2 ?
H1A C1 H1B . 107.9 ?
N C2 C1 . 112.2(2) ?
N C2 H2A . 109.2 ?
C1 C2 H2A . 109.2 ?
N C2 H2B . 109.2 ?
C1 C2 H2B . 109.2 ?
H2A C2 H2B . 107.9 ?
N C3 C4 . 127.4(2) ?
N C3 H3 . 116.3 ?
C4 C3 H3 . 116.3 ?
C9 C4 C5 . 119.5(2) ?
C9 C4 C3 . 117.7(2) ?
C5 C4 C3 . 122.9(2) ?
O4 C5 C6 . 118.9(2) ?
O4 C5 C4 . 123.3(2) ?
C6 C5 C4 . 117.9(2) ?
C7 C6 C5 . 121.2(2) ?
C7 C6 H6 . 119.4 ?
C5 C6 H6 . 119.4 ?
C6 C7 C8 . 121.1(2) ?
C6 C7 H7 . 119.4 ?
C8 C7 H7 . 119.4 ?
C9 C8 C7 . 118.4(2) ?
C9 C8 C10 . 122.1(3) ?
C7 C8 C10 . 119.5(2) ?
C8 C9 C4 . 121.9(2) ?
C8 C9 H9 . 119.0 ?
C4 C9 H9 . 119.0 ?
O5 C10 C8 . 124.8(3) ?
O5 C10 H10 . 115.5(17) ?
C8 C10 H10 . 119.7(17) ?

loop_
_geom_bond_atom_site_label_1
_geom_bond_atom_site_label_2
_geom_bond_site_symmetry_2
_geom_bond_distance
_geom_bond_publ_flag
Cu O4 . 1.8786(18) yes
Cu O6 . 1.9346(19) yes
Cu O1 . 1.9526(18) yes
Cu N . 1.960(2) yes
Cu O5 1_655 2.877(3) yes
S O2 . 1.434(2) ?
S O3 . 1.447(2) ?
S O1 . 1.4788(19) ?
S C1 . 1.759(3) ?
O4 C5 . 1.293(3) ?
O5 C10 . 1.210(3) ?
O6 H6B . 0.808(10) ?
O6 H6A . 0.813(10) ?
O7 H7B . 0.813(10) ?
O7 H7A . 0.820(10) ?
N C3 . 1.284(3) ?
N C2 . 1.479(3) ?
C1 C2 . 1.501(4) ?
C1 H1A . 0.9700 ?
C1 H1B . 0.9700 ?
C2 H2A . 0.9700 ?
C2 H2B . 0.9700 ?
C3 C4 . 1.440(3) ?
C3 H3 . 0.9300 ?
C4 C9 . 1.392(4) ?
C4 C5 . 1.429(3) ?
C5 C6 . 1.412(4) ?
C6 C7 . 1.361(4) ?
C6 H6 . 0.9300 ?
C7 C8 . 1.415(4) ?
C7 H7 . 0.9300 ?
C8 C9 . 1.376(4) ?
C8 C10 . 1.458(3) ?
C9 H9 . 0.9300 ?
C10 H10 . 1.02(3) ?

loop_
_geom_hbond_atom_site_label_D
_geom_hbond_atom_site_label_H
_geom_hbond_atom_site_label_A
_geom_hbond_site_symmetry_A
_geom_hbond_distance_DH
_geom_hbond_distance_HA
_geom_hbond_distance_DA
_geom_hbond_angle_DHA
O6 H6A O7 . 0.813(10) 1.842(11) 2.654(3) 177(3)
O6 H6B O5 4_665 0.808(10) 1.905(11) 2.713(3) 178(3)
O7 H7A O2 4_566 0.820(10) 2.078(17) 2.866(4) 161(4)
O7 H7B O3 2_745 0.813(10) 1.99(2) 2.768(3) 159(6)
C10 H10 O1 4_466 1.02(3) 2.58(3) 3.417(3) 139(2)

loop_
_geom_torsion_atom_site_label_1
_geom_torsion_atom_site_label_2
_geom_torsion_atom_site_label_3
_geom_torsion_atom_site_label_4
_geom_torsion
O2 S O1 Cu -101.40(19)
O3 S O1 Cu 129.74(18)
C1 S O1 Cu 14.6(2)
O4 Cu O1 S -163.7(4)
O6 Cu O1 S -175.02(19)
N Cu O1 S 8.40(19)
O6 Cu O4 C5 -172.7(2)
O1 Cu O4 C5 176.0(4)
N Cu O4 C5 3.8(2)
O4 Cu N C3 -3.7(2)
O1 Cu N C3 177.8(2)
O4 Cu N C2 -176.4(2)
O1 Cu N C2 5.1(2)
O2 S C1 C2 60.6(2)
O3 S C1 C2 -175.6(2)
O1 S C1 C2 -58.1(2)
C3 N C2 C1 140.7(3)
Cu N C2 C1 -46.1(3)
S C1 C2 N 77.4(3)
C2 N C3 C4 175.2(3)
Cu N C3 C4 2.1(4)
N C3 C4 C9 -179.6(3)
N C3 C4 C5 1.0(4)
Cu O4 C5 C6 178.31(18)
Cu O4 C5 C4 -2.0(4)
C9 C4 C5 O4 179.4(2)
C3 C4 C5 O4 -1.2(4)
C9 C4 C5 C6 -0.9(4)
C3 C4 C5 C6 178.5(3)
O4 C5 C6 C7 -178.5(3)
C4 C5 C6 C7 1.8(4)
C5 C6 C7 C8 -1.6(4)
C6 C7 C8 C9 0.4(4)
C6 C7 C8 C10 179.8(3)
C7 C8 C9 C4 0.5(4)
C10 C8 C9 C4 -178.9(3)
C5 C4 C9 C8 -0.2(4)
C3 C4 C9 C8 -179.7(2)
C9 C8 C10 O5 2.6(5)
C7 C8 C10 O5 -176.8(3)
